data_4500660
loop_
_publ_author_name
'Moorthy, Jarugu Narasimha'
'Natarajan, Palani'
'Bajpai, Alankriti'
'Venugopalan, Paloth'

_publ_section_title
;
 Trigonal Rigid Triphenols: Self-Assembly and Multicomponent Lattice
 Inclusion
;
_journal_issue 8
_journal_name_full 'Crystal Growth &amp; Design'
_journal_page_first 3406
_journal_paper_doi 10.1021/cg200074z
_journal_volume 11
_journal_year 2011
_chemical_formula_sum 'C88 H124 O23'
_chemical_formula_weight 1549.87
_chemical_name_common tris(2,6-dimethyl-4-hydroxyphenyl)benzene
_chemical_name_systematic
;
1,3,5-tris(2,6-dimethyl-4-hydroxyphenyl)benzene
;
_space_group_IT_number 15
_symmetry_cell_setting monoclinic
_symmetry_space_group_name_Hall '-C 2yc'
_symmetry_space_group_name_H-M 'C 1 2/c 1'
_atom_sites_solution_hydrogens geom
_atom_sites_solution_primary direct
_atom_sites_solution_secondary difmap
_audit_creation_method SHELXL-97
_cell_angle_alpha 90.00
_cell_angle_beta 113.151(8)
_cell_angle_gamma 90.00
_cell_formula_units_Z 4
_cell_length_a 23.562(5)
_cell_length_b 13.960(5)
_cell_length_c 28.168(7)
_cell_measurement_reflns_used 3917
_cell_measurement_temperature 100(2)
_cell_measurement_theta_max 25.0
_cell_measurement_theta_min 2.37
_cell_volume 8519(4)
_computing_cell_refinement 'Bruker SAINT'
_computing_data_collection 'Bruker APEX'
_computing_data_reduction 'Bruker SAINT'
_computing_molecular_graphics 'SHELXL 5.1, XP (Sheldrick, 1994)'
_computing_publication_material SHELXS-97
_computing_structure_refinement 'SHELXL-97 (Sheldrick, 2008)'
_computing_structure_solution 'SHELXS-97 (Sheldrick, 2008)'
_diffrn_ambient_temperature 100(2)
_diffrn_measured_fraction_theta_full 0.987
_diffrn_measured_fraction_theta_max 0.987
_diffrn_measurement_device_type 'Bruker SMART APEX'
_diffrn_measurement_method 'phi and omega scans'
_diffrn_radiation_monochromator graphite
_diffrn_radiation_source 'fine-focus sealed tube'
_diffrn_radiation_type MoK\a
_diffrn_radiation_wavelength 0.71073
_diffrn_reflns_av_R_equivalents 0.0640
_diffrn_reflns_av_sigmaI/netI 0.0734
_diffrn_reflns_limit_h_max 18
_diffrn_reflns_limit_h_min -27
_diffrn_reflns_limit_k_max 16
_diffrn_reflns_limit_k_min -16
_diffrn_reflns_limit_l_max 33
_diffrn_reflns_limit_l_min -23
_diffrn_reflns_number 20867
_diffrn_reflns_theta_full 25.00
_diffrn_reflns_theta_max 25.00
_diffrn_reflns_theta_min 2.89
_exptl_absorpt_coefficient_mu 0.086
_exptl_absorpt_correction_T_max 0.997
_exptl_absorpt_correction_T_min 0.974
_exptl_absorpt_correction_type multi-scan
_exptl_absorpt_process_details 'SADABS (Bruker, 2009)'
_exptl_crystal_colour colourless
_exptl_crystal_density_diffrn 1.208
_exptl_crystal_density_method 'not measured'
_exptl_crystal_description Plates
_exptl_crystal_F_000 3344
_exptl_crystal_size_max 0.25
_exptl_crystal_size_mid 0.1
_exptl_crystal_size_min 0.1
_refine_diff_density_max 0.491
_refine_diff_density_min -0.382
_refine_diff_density_rms 0.072
_refine_ls_extinction_method none
_refine_ls_goodness_of_fit_ref 1.086
_refine_ls_hydrogen_treatment constr
_refine_ls_matrix_type full
_refine_ls_number_parameters 709
_refine_ls_number_reflns 7421
_refine_ls_number_restraints 333
_refine_ls_restrained_S_all 1.147
_refine_ls_R_factor_all 0.1695
_refine_ls_R_factor_gt 0.1033
_refine_ls_shift/su_max 0.000
_refine_ls_shift/su_mean 0.000
_refine_ls_structure_factor_coef Fsqd
_refine_ls_weighting_details 'calc w=1/[\s^2^(Fo^2^)+(0.1767P)^2^+0.0000P] where P=(Fo^2^+2Fc^2^)/3'
_refine_ls_weighting_scheme calc
_refine_ls_wR_factor_gt 0.2736
_refine_ls_wR_factor_ref 0.3162
_reflns_number_gt 3917
_reflns_number_total 7421
_reflns_threshold_expression >2sigma(I)
_cod_data_source_file cg200074z_si_002.cif
_cod_data_source_block H1-C-DME
_cod_depositor_comments
;
The following automatic conversions were performed:

'_symmetry_cell_setting' value 'Monoclinic' changed to 'monoclinic'
according to /home/saulius/struct/CIF-dictionaries/cif_core.dic
dictionary named 'cif_core.dic' version 2.4.1 from
2010-06-29.

'_exptl_absorpt_correction_type' value 'MULTI-SCAN'
changed to 'multi-scan' according to
/home/saulius/struct/CIF-dictionaries/cif_core.dic dictionary named
'cif_core.dic' version 2.4.1 from 2010-06-29.

Automatic conversion script
Id: cif_fix_values 1715 2011-07-08 13:25:40Z adriana 
;
_cod_original_sg_symbol_H-M C2/c
_cod_database_code 4500660

loop_
_symmetry_equiv_pos_as_xyz
'x, y, z'
'-x, y, -z+1/2'
'x+1/2, y+1/2, z'
'-x+1/2, y+1/2, -z+1/2'
'-x, -y, -z'
'x, -y, z-1/2'
'-x+1/2, -y+1/2, -z'
'x+1/2, -y+1/2, z-1/2'

loop_
_atom_site_label
_atom_site_type_symbol
_atom_site_fract_x
_atom_site_fract_y
_atom_site_fract_z
_atom_site_U_iso_or_equiv
_atom_site_adp_type
_atom_site_occupancy
_atom_site_symmetry_multiplicity
_atom_site_calc_flag
_atom_site_refinement_flags
_atom_site_disorder_assembly
_atom_site_disorder_group
O1 O 0.23250(17) 1.6127(2) 0.21077(15) 0.0799(11) Uani 1 1 d . . .
H1A H 0.2219 1.6508 0.1857 0.120 Uiso 1 1 calc R . .
O2 O 0.58217(14) 1.2286(2) 0.05623(12) 0.0697(10) Uani 1 1 d . . .
H2A H 0.5689 1.2574 0.0278 0.105 Uiso 1 1 calc R . .
O3 O 0.19577(13) 0.73800(17) 0.12812(12) 0.0560(8) Uani 1 1 d . . .
H3A H 0.1594 0.7406 0.1060 0.084 Uiso 1 1 calc R . .
C1 C 0.32251(18) 1.2662(2) 0.16261(15) 0.0438(10) Uani 1 1 d . . .
C2 C 0.37121(17) 1.2700(3) 0.14651(15) 0.0437(10) Uani 1 1 d . . .
H2B H 0.3900 1.3302 0.1463 0.052 Uiso 1 1 calc R . .
C3 C 0.39332(17) 1.1889(2) 0.13071(14) 0.0397(9) Uani 1 1 d . . .
C4 C 0.36446(16) 1.1009(3) 0.13144(15) 0.0410(9) Uani 1 1 d . . .
H4A H 0.3788 1.0444 0.1209 0.049 Uiso 1 1 calc R . .
C5 C 0.31592(16) 1.0948(2) 0.14705(15) 0.0417(10) Uani 1 1 d . . .
C6 C 0.29589(18) 1.1779(3) 0.16332(16) 0.0465(10) Uani 1 1 d . . .
H6A H 0.2633 1.1739 0.1751 0.056 Uiso 1 1 calc R . .
C7 C 0.29730(18) 1.3571(3) 0.17483(17) 0.0479(10) Uani 1 1 d . . .
C8 C 0.2636(2) 1.4197(3) 0.13609(18) 0.0608(13) Uani 1 1 d . . .
C9 C 0.2411(2) 1.5050(3) 0.1478(2) 0.0596(13) Uani 1 1 d . . .
H9A H 0.2171 1.5468 0.1207 0.071 Uiso 1 1 calc R . .
C10 C 0.2534(2) 1.5288(3) 0.1978(2) 0.0617(13) Uani 1 1 d . . .
C11 C 0.2866(3) 1.4673(3) 0.2366(2) 0.0736(15) Uani 1 1 d . . .
H11A H 0.2942 1.4836 0.2713 0.088 Uiso 1 1 calc R . .
C12 C 0.3092(2) 1.3816(3) 0.2263(2) 0.0609(13) Uani 1 1 d . . .
C13 C 0.2493(3) 1.3959(4) 0.0799(2) 0.111(3) Uani 1 1 d . . .
H13A H 0.2860 1.4080 0.0724 0.167 Uiso 1 1 calc R . .
H13B H 0.2152 1.4362 0.0575 0.167 Uiso 1 1 calc R . .
H13C H 0.2376 1.3283 0.0734 0.167 Uiso 1 1 calc R . .
C14 C 0.3492(3) 1.3179(4) 0.2709(2) 0.0865(18) Uani 1 1 d . . .
H14A H 0.3572 1.3507 0.3037 0.130 Uiso 1 1 calc R . .
H14B H 0.3884 1.3048 0.2678 0.130 Uiso 1 1 calc R . .
H14C H 0.3277 1.2575 0.2700 0.130 Uiso 1 1 calc R . .
C15 C 0.44323(17) 1.1966(2) 0.11108(14) 0.0402(9) Uani 1 1 d . . .
C16 C 0.42847(19) 1.2266(3) 0.05998(15) 0.0479(10) Uani 1 1 d . . .
C17 C 0.4747(2) 1.2368(3) 0.04151(16) 0.0517(11) Uani 1 1 d . . .
H17A H 0.4646 1.2565 0.0069 0.062 Uiso 1 1 calc R . .
C18 C 0.5352(2) 1.2182(3) 0.07321(16) 0.0520(11) Uani 1 1 d . . .
C19 C 0.54968(19) 1.1880(3) 0.12305(17) 0.0563(12) Uani 1 1 d . . .
H19A H 0.5915 1.1747 0.1446 0.068 Uiso 1 1 calc R . .
C20 C 0.50447(18) 1.1766(3) 0.14236(15) 0.0472(10) Uani 1 1 d . . .
C21 C 0.3623(2) 1.2474(4) 0.02444(19) 0.0698(14) Uani 1 1 d . . .
H21A H 0.3484 1.3059 0.0359 0.105 Uiso 1 1 calc R . .
H21B H 0.3360 1.1936 0.0253 0.105 Uiso 1 1 calc R . .
H21C H 0.3597 1.2562 -0.0109 0.105 Uiso 1 1 calc R . .
C22 C 0.5208(2) 1.1427(4) 0.19667(17) 0.0686(14) Uani 1 1 d . . .
H22A H 0.5657 1.1358 0.2140 0.103 Uiso 1 1 calc R . .
H22B H 0.5011 1.0807 0.1962 0.103 Uiso 1 1 calc R . .
H22C H 0.5064 1.1895 0.2153 0.103 Uiso 1 1 calc R . .
C23 C 0.28330(17) 1.0013(2) 0.14314(16) 0.0428(10) Uani 1 1 d . . .
C24 C 0.30367(18) 0.9345(3) 0.18324(17) 0.0503(11) Uani 1 1 d . . .
C25 C 0.2730(2) 0.8474(3) 0.17652(17) 0.0505(11) Uani 1 1 d . . .
H25A H 0.2871 0.8011 0.2034 0.061 Uiso 1 1 calc R . .
C26 C 0.22329(17) 0.8267(2) 0.13239(17) 0.0459(11) Uani 1 1 d . . .
C27 C 0.20311(18) 0.8922(3) 0.09402(19) 0.0574(12) Uani 1 1 d . . .
H27A H 0.1682 0.8778 0.0634 0.069 Uiso 1 1 calc R . .
C28 C 0.23233(18) 0.9802(3) 0.09847(18) 0.0541(12) Uani 1 1 d . . .
C29 C 0.3569(2) 0.9576(3) 0.23265(18) 0.0749(15) Uani 1 1 d . . .
H29A H 0.3447 1.0079 0.2511 0.112 Uiso 1 1 calc R . .
H29B H 0.3918 0.9801 0.2250 0.112 Uiso 1 1 calc R . .
H29C H 0.3690 0.9000 0.2542 0.112 Uiso 1 1 calc R . .
C30 C 0.2086(3) 1.0510(4) 0.0551(2) 0.100(2) Uani 1 1 d . . .
H30A H 0.1966 1.1101 0.0675 0.150 Uiso 1 1 calc R . .
H30B H 0.1727 1.0240 0.0270 0.150 Uiso 1 1 calc R . .
H30C H 0.2411 1.0652 0.0426 0.150 Uiso 1 1 calc R . .
O11 O -0.0429(10) 0.8091(18) -0.2565(8) 0.280(10) Uani 0.50 1 d PDU A -1
O12 O 0.0023(11) 0.6281(14) -0.2322(8) 0.315(14) Uani 0.50 1 d PDU A -1
C43 C -0.0585(11) 0.6554(18) -0.2646(10) 0.337(17) Uani 0.50 1 d PDU A -1
H43A H -0.0827 0.6774 -0.2448 0.404 Uiso 0.50 1 calc PR A -1
H43B H -0.0810 0.6042 -0.2890 0.404 Uiso 0.50 1 calc PR A -1
C44 C -0.0394(17) 0.7374(16) -0.2908(8) 0.262(13) Uani 0.50 1 d PDU A -1
H44A H 0.0028 0.7294 -0.2897 0.315 Uiso 0.50 1 calc PR A -1
H44B H -0.0690 0.7480 -0.3267 0.315 Uiso 0.50 1 calc PR A -1
C45 C -0.0889(18) 0.881(2) -0.2684(13) 0.38(3) Uani 0.50 1 d PDU A -1
H45A H -0.0709 0.9433 -0.2704 0.572 Uiso 0.50 1 calc PR A -1
H45B H -0.1052 0.8828 -0.2413 0.572 Uiso 0.50 1 calc PR A -1
H45C H -0.1224 0.8664 -0.3016 0.572 Uiso 0.50 1 calc PR A -1
C46 C 0.0319(7) 0.6436(14) -0.1784(8) 0.152(8) Uani 0.50 1 d PDU A -1
H46A H 0.0186 0.7051 -0.1696 0.228 Uiso 0.50 1 calc PR A -1
H46B H 0.0768 0.6444 -0.1683 0.228 Uiso 0.50 1 calc PR A -1
H46C H 0.0209 0.5919 -0.1600 0.228 Uiso 0.50 1 calc PR A -1
O4 O 0.1016(3) 0.6032(5) -0.0590(2) 0.074(2) Uani 0.615(7) 1 d PD B 1
O5 O 0.1421(5) 0.7870(6) -0.0665(4) 0.130(4) Uani 0.615(7) 1 d PD B 1
O6 O 0.0702(7) 0.9517(14) -0.1095(9) 0.42(3) Uani 0.615(7) 1 d PD B 1
O7 O -0.0459(5) 0.9323(6) -0.1310(3) 0.200(7) Uani 0.615(7) 1 d PD B 1
O8 O -0.0899(4) 0.7289(7) -0.1574(4) 0.152(4) Uani 0.615(7) 1 d PD B 1
O9 O -0.0200(3) 0.5987(6) -0.0736(3) 0.102(3) Uani 0.615(7) 1 d PDU B 1
C31 C 0.1633(4) 0.6348(9) -0.0270(4) 0.114(6) Uani 0.615(7) 1 d PD B 1
H31A H 0.1925 0.5802 -0.0175 0.137 Uiso 0.615(7) 1 calc PR B 1
H31B H 0.1642 0.6653 0.0050 0.137 Uiso 0.615(7) 1 calc PR B 1
C32 C 0.1798(4) 0.7063(7) -0.0598(5) 0.095(4) Uani 0.615(7) 1 d PD B 1
H32A H 0.2238 0.7247 -0.0425 0.114 Uiso 0.615(7) 1 calc PR B 1
H32B H 0.1732 0.6777 -0.0937 0.114 Uiso 0.615(7) 1 calc PR B 1
C33 C 0.1547(9) 0.8539(8) -0.0996(7) 0.216(13) Uani 0.615(7) 1 d PDU B 1
H33A H 0.1304 0.8387 -0.1364 0.259 Uiso 0.615(7) 1 calc PR B 1
H33B H 0.1991 0.8540 -0.0933 0.259 Uiso 0.615(7) 1 calc PR B 1
C34 C 0.1352(7) 0.9499(9) -0.0851(7) 0.293(15) Uani 0.615(7) 1 d PDU B 1
H34A H 0.1487 0.9551 -0.0471 0.352 Uiso 0.615(7) 1 calc PR B 1
H34B H 0.1534 1.0035 -0.0973 0.352 Uiso 0.615(7) 1 calc PR B 1
C35 C 0.0421(7) 1.0275(7) -0.0939(9) 0.213(13) Uani 0.615(7) 1 d PD B 1
H35A H 0.0293 1.0784 -0.1205 0.256 Uiso 0.615(7) 1 calc PR B 1
H35B H 0.0716 1.0555 -0.0612 0.256 Uiso 0.615(7) 1 calc PR B 1
C36 C -0.0140(5) 0.9884(9) -0.0863(6) 0.160(8) Uani 0.615(7) 1 d PD B 1
H36A H -0.0012 0.9485 -0.0548 0.192 Uiso 0.615(7) 1 calc PR B 1
H36B H -0.0404 1.0412 -0.0834 0.192 Uiso 0.615(7) 1 calc PR B 1
C37 C -0.0995(6) 0.8864(12) -0.1286(8) 0.273(18) Uani 0.615(7) 1 d PD B 1
H37A H -0.1321 0.9340 -0.1324 0.328 Uiso 0.615(7) 1 calc PR B 1
H37B H -0.0888 0.8522 -0.0955 0.328 Uiso 0.615(7) 1 calc PR B 1
C38 C -0.1207(7) 0.8166(8) -0.1736(6) 0.249(15) Uani 0.615(7) 1 d PD B 1
H38A H -0.1658 0.8067 -0.1859 0.299 Uiso 0.615(7) 1 calc PR B 1
H38B H -0.1116 0.8430 -0.2024 0.299 Uiso 0.615(7) 1 calc PR B 1
C39 C -0.1141(4) 0.6725(8) -0.1285(4) 0.104(4) Uani 0.615(7) 1 d PD B 1
H39A H -0.1582 0.6585 -0.1491 0.125 Uiso 0.615(7) 1 calc PR B 1
H39B H -0.1111 0.7074 -0.0970 0.125 Uiso 0.615(7) 1 calc PR B 1
C40 C -0.0780(5) 0.5804(7) -0.1138(5) 0.131(5) Uani 0.615(7) 1 d PD B 1
H40A H -0.1010 0.5329 -0.1023 0.157 Uiso 0.615(7) 1 calc PR B 1
H40B H -0.0722 0.5538 -0.1442 0.157 Uiso 0.615(7) 1 calc PR B 1
C41 C 0.0164(5) 0.5144(8) -0.0620(10) 0.43(4) Uani 0.615(7) 1 d PD B 1
H41A H 0.0159 0.4846 -0.0940 0.518 Uiso 0.615(7) 1 calc PR B 1
H41B H 0.0002 0.4675 -0.0440 0.518 Uiso 0.615(7) 1 calc PR B 1
C42 C 0.0814(4) 0.5446(6) -0.0273(4) 0.090(3) Uani 0.615(7) 1 d PD B 1
H42A H 0.0814 0.5811 0.0028 0.108 Uiso 0.615(7) 1 calc PR B 1
H42B H 0.1085 0.4880 -0.0148 0.108 Uiso 0.615(7) 1 calc PR B 1
O4A O 0.1246(5) 0.5847(9) -0.0378(6) 0.114(5) Uani 0.385(7) 1 d PDU B 2
O5A O 0.1661(11) 0.7859(12) -0.0822(10) 0.265(17) Uani 0.385(7) 1 d PDU B 2
O6A O 0.0877(6) 0.9799(11) -0.0785(7) 0.136(7) Uani 0.385(7) 1 d PD B 2
O7A O -0.0462(14) 0.997(3) -0.1004(12) 0.290(11) Uani 0.385(7) 1 d PDU B 2
O8A O -0.1044(11) 0.7883(16) -0.1013(11) 0.251(10) Uani 0.385(7) 1 d PDU B 2
O9A O -0.0370(6) 0.5639(11) -0.0827(13) 0.47(5) Uani 0.385(7) 1 d PD B 2
C31A C 0.1745(7) 0.6343(11) -0.0431(9) 0.107(7) Uani 0.385(7) 1 d PDU B 2
H31C H 0.1758 0.6204 -0.0771 0.128 Uiso 0.385(7) 1 calc PR B 2
H31D H 0.2142 0.6145 -0.0157 0.128 Uiso 0.385(7) 1 calc PR B 2
C32A C 0.1634(16) 0.7399(11) -0.0384(12) 0.240(17) Uani 0.385(7) 1 d PDU B 2
H32C H 0.1224 0.7500 -0.0372 0.288 Uiso 0.385(7) 1 calc PR B 2
H32D H 0.1953 0.7663 -0.0064 0.288 Uiso 0.385(7) 1 calc PR B 2
C33A C 0.1623(8) 0.8860(12) -0.0904(13) 0.264(18) Uani 0.385(7) 1 d PDU B 2
H33C H 0.1822 0.9039 -0.1142 0.316 Uiso 0.385(7) 1 calc PR B 2
H33D H 0.1837 0.9200 -0.0573 0.316 Uiso 0.385(7) 1 calc PR B 2
C34A C 0.0943(7) 0.9141(12) -0.1137(8) 0.171(16) Uani 0.385(7) 1 d PDU B 2
H34C H 0.0833 0.9440 -0.1480 0.206 Uiso 0.385(7) 1 calc PR B 2
H34D H 0.0677 0.8574 -0.1174 0.206 Uiso 0.385(7) 1 calc PR B 2
C35A C 0.0476(13) 1.0602(16) -0.0932(14) 0.310(14) Uani 0.385(7) 1 d PDU B 2
H35C H 0.0235 1.0611 -0.1310 0.372 Uiso 0.385(7) 1 calc PR B 2
H35D H 0.0710 1.1208 -0.0828 0.372 Uiso 0.385(7) 1 calc PR B 2
C36A C 0.0055(10) 1.046(3) -0.0643(13) 0.308(12) Uani 0.385(7) 1 d PDU B 2
H36C H 0.0260 1.0068 -0.0329 0.369 Uiso 0.385(7) 1 calc PR B 2
H36D H -0.0067 1.1082 -0.0544 0.369 Uiso 0.385(7) 1 calc PR B 2
C37A C -0.0905(14) 0.950(2) -0.0864(14) 0.258(10) Uani 0.385(7) 1 d PDU B 2
H37C H -0.1227 0.9952 -0.0859 0.310 Uiso 0.385(7) 1 calc PR B 2
H37D H -0.0709 0.9196 -0.0520 0.310 Uiso 0.385(7) 1 calc PR B 2
C38A C -0.1177(14) 0.8750(17) -0.1288(12) 0.242(10) Uani 0.385(7) 1 d PDU B 2
H38C H -0.1627 0.8839 -0.1475 0.290 Uiso 0.385(7) 1 calc PR B 2
H38D H -0.0977 0.8777 -0.1539 0.290 Uiso 0.385(7) 1 calc PR B 2
C39A C -0.1062(9) 0.6956(16) -0.1227(13) 0.251(12) Uani 0.385(7) 1 d PDU B 2
H39C H -0.1174 0.6987 -0.1605 0.301 Uiso 0.385(7) 1 calc PR B 2
H39D H -0.1356 0.6531 -0.1156 0.301 Uiso 0.385(7) 1 calc PR B 2
C40A C -0.0407(7) 0.6628(10) -0.0946(7) 0.108(8) Uani 0.385(7) 1 d PDU B 2
H40C H -0.0171 0.6759 -0.1162 0.129 Uiso 0.385(7) 1 calc PR B 2
H40D H -0.0215 0.6999 -0.0622 0.129 Uiso 0.385(7) 1 calc PR B 2
C41A C 0.0241(5) 0.5250(7) -0.0564(5) 0.051(4) Uani 0.385(7) 1 d PD B 2
H41C H 0.0265 0.4583 -0.0674 0.061 Uiso 0.385(7) 1 calc PR B 2
H41D H 0.0367 0.5266 -0.0185 0.061 Uiso 0.385(7) 1 calc PR B 2
C42A C 0.0633(5) 0.5919(11) -0.0733(5) 0.090(5) Uani 0.385(7) 1 d PDU B 2
H42C H 0.0603 0.5740 -0.1082 0.108 Uiso 0.385(7) 1 calc PR B 2
H42D H 0.0485 0.6586 -0.0746 0.108 Uiso 0.385(7) 1 calc PR B 2
O10 O 0.0374(5) 0.7882(7) -0.0399(3) 0.078(3) Uani 0.75(3) 1 d P . .
O10A O 0.0736(16) 0.8263(15) -0.0162(13) 0.074(10) Uani 0.25(3) 1 d P . .
O13 O 0.0000 1.047(3) -0.2500 0.30(2) Uani 0.50 2 d SP C 1
O13A O 0.0000 0.951(3) -0.2500 0.263(16) Uani 0.50 2 d SP D 2

loop_
_atom_site_aniso_label
_atom_site_aniso_U_11
_atom_site_aniso_U_22
_atom_site_aniso_U_33
_atom_site_aniso_U_23
_atom_site_aniso_U_13
_atom_site_aniso_U_12
O1 0.120(3) 0.0403(17) 0.110(3) 0.0149(16) 0.078(2) 0.0218(17)
O2 0.067(2) 0.097(2) 0.0593(19) -0.0155(17) 0.0410(17) -0.0415(17)
O3 0.0516(16) 0.0313(14) 0.092(2) -0.0021(13) 0.0363(16) -0.0102(12)
C1 0.049(2) 0.031(2) 0.051(2) 0.0026(17) 0.019(2) 0.0003(16)
C2 0.045(2) 0.031(2) 0.056(3) 0.0009(17) 0.020(2) -0.0083(16)
C3 0.039(2) 0.035(2) 0.040(2) 0.0026(16) 0.0104(17) -0.0045(16)
C4 0.042(2) 0.0319(19) 0.050(2) 0.0060(17) 0.0182(19) 0.0008(16)
C5 0.040(2) 0.033(2) 0.055(2) 0.0073(17) 0.0211(19) -0.0025(16)
C6 0.049(2) 0.038(2) 0.064(3) 0.0073(18) 0.034(2) 0.0048(17)
C7 0.051(2) 0.034(2) 0.063(3) 0.0028(19) 0.026(2) -0.0018(18)
C8 0.056(3) 0.036(2) 0.072(3) -0.006(2) 0.006(2) 0.0016(19)
C9 0.054(3) 0.032(2) 0.081(4) -0.001(2) 0.014(2) 0.0018(18)
C10 0.077(3) 0.033(2) 0.098(4) 0.005(2) 0.060(3) 0.005(2)
C11 0.116(4) 0.046(3) 0.092(4) 0.015(2) 0.077(3) 0.020(3)
C12 0.082(3) 0.039(2) 0.081(4) 0.015(2) 0.053(3) 0.011(2)
C13 0.144(6) 0.073(4) 0.062(4) -0.016(3) -0.018(4) 0.048(4)
C14 0.152(5) 0.058(3) 0.075(4) 0.021(3) 0.072(4) 0.033(3)
C15 0.047(2) 0.034(2) 0.040(2) -0.0023(16) 0.0175(19) -0.0140(16)
C16 0.055(2) 0.042(2) 0.043(2) 0.0018(18) 0.015(2) -0.0106(18)
C17 0.067(3) 0.055(3) 0.036(2) 0.0009(18) 0.023(2) -0.024(2)
C18 0.058(3) 0.063(3) 0.044(3) -0.016(2) 0.030(2) -0.031(2)
C19 0.042(2) 0.083(3) 0.045(3) -0.006(2) 0.018(2) -0.018(2)
C20 0.047(2) 0.057(2) 0.039(2) 0.0015(18) 0.019(2) -0.0123(19)
C21 0.068(3) 0.080(3) 0.057(3) 0.014(2) 0.019(2) 0.002(3)
C22 0.045(2) 0.114(4) 0.048(3) 0.025(3) 0.020(2) 0.007(3)
C23 0.044(2) 0.0310(19) 0.061(3) 0.0055(18) 0.029(2) 0.0008(16)
C24 0.050(2) 0.045(2) 0.059(3) 0.005(2) 0.024(2) -0.0041(18)
C25 0.062(3) 0.034(2) 0.060(3) 0.0101(19) 0.029(2) -0.0052(19)
C26 0.041(2) 0.031(2) 0.075(3) 0.0027(19) 0.034(2) 0.0012(16)
C27 0.040(2) 0.040(2) 0.085(3) 0.013(2) 0.016(2) -0.0039(18)
C28 0.044(2) 0.043(2) 0.072(3) 0.013(2) 0.018(2) -0.0029(18)
C29 0.093(4) 0.058(3) 0.060(3) 0.010(2) 0.015(3) -0.021(3)
C30 0.092(4) 0.059(3) 0.104(4) 0.033(3) -0.009(3) -0.016(3)
O11 0.31(2) 0.26(2) 0.28(2) -0.053(18) 0.13(2) 0.060(18)
O12 0.134(11) 0.38(2) 0.40(3) 0.17(3) 0.07(2) -0.06(2)
C43 0.24(3) 0.34(3) 0.41(3) 0.06(3) 0.11(3) 0.05(3)
C44 0.31(3) 0.26(3) 0.23(3) 0.02(2) 0.13(2) 0.04(3)
C45 0.41(5) 0.41(5) 0.25(3) -0.11(3) 0.04(3) 0.25(4)
C46 0.077(9) 0.159(15) 0.171(18) -0.008(13) -0.004(10) 0.004(10)
O4 0.085(6) 0.090(5) 0.048(5) 0.012(4) 0.027(5) 0.043(5)
O5 0.179(10) 0.129(7) 0.164(8) -0.037(6) 0.155(8) -0.057(7)
O6 0.54(5) 0.46(5) 0.31(3) -0.20(3) 0.21(4) -0.42(4)
O7 0.326(17) 0.173(10) 0.131(8) 0.043(7) 0.123(10) 0.185(12)
O8 0.106(6) 0.218(11) 0.133(8) -0.047(7) 0.047(6) -0.035(7)
O9 0.111(6) 0.083(6) 0.147(8) -0.035(5) 0.089(6) -0.059(5)
C31 0.042(6) 0.236(18) 0.061(7) -0.041(8) 0.016(5) -0.007(8)
C32 0.082(7) 0.095(9) 0.113(9) -0.010(7) 0.046(6) -0.042(7)
C33 0.40(3) 0.122(13) 0.27(2) -0.072(13) 0.29(2) -0.141(18)
C34 0.54(4) 0.21(2) 0.26(2) -0.049(19) 0.30(3) -0.16(3)
C35 0.30(3) 0.031(6) 0.42(4) 0.034(12) 0.26(3) 0.006(10)
C36 0.101(9) 0.076(8) 0.29(2) -0.094(11) 0.063(12) -0.018(7)
C37 0.061(8) 0.47(4) 0.32(3) -0.15(3) 0.116(13) -0.026(16)
C38 0.175(17) 0.24(2) 0.27(2) -0.17(2) 0.021(16) 0.089(16)
C39 0.074(7) 0.149(11) 0.105(9) -0.048(8) 0.052(7) -0.028(7)
C40 0.129(11) 0.141(13) 0.132(13) -0.057(10) 0.061(10) -0.060(10)
C41 0.20(3) 0.54(7) 0.47(7) 0.35(6) 0.04(3) 0.11(4)
C42 0.130(10) 0.051(5) 0.108(8) 0.004(5) 0.067(8) 0.001(6)
O4A 0.085(8) 0.086(8) 0.133(11) -0.014(7) 0.000(8) 0.004(6)
O5A 0.207(18) 0.28(3) 0.39(4) -0.16(3) 0.21(2) -0.10(2)
O6A 0.095(9) 0.133(12) 0.206(17) -0.106(12) 0.088(10) -0.079(9)
O7A 0.205(16) 0.35(2) 0.32(2) 0.015(17) 0.111(15) -0.045(16)
O8A 0.172(12) 0.35(2) 0.287(18) 0.029(15) 0.146(12) -0.050(14)
O9A 0.74(10) 0.27(5) 0.28(5) -0.10(3) 0.09(5) -0.38(6)
C31A 0.069(10) 0.079(10) 0.144(13) -0.033(9) 0.012(10) 0.005(7)
C32A 0.183(19) 0.26(3) 0.38(4) -0.16(3) 0.23(2) -0.11(2)
C33A 0.203(19) 0.28(3) 0.39(4) -0.15(3) 0.21(2) -0.09(2)
C34A 0.121(14) 0.072(10) 0.42(4) -0.145(18) 0.22(2) -0.067(10)
C35A 0.23(2) 0.37(3) 0.32(3) 0.02(2) 0.107(19) -0.04(2)
C36A 0.225(19) 0.37(2) 0.33(2) 0.020(19) 0.103(17) -0.044(18)
C37A 0.175(14) 0.35(2) 0.30(2) 0.015(16) 0.142(14) -0.043(15)
C38A 0.151(13) 0.34(2) 0.293(19) 0.025(16) 0.153(13) -0.056(14)
C39A 0.193(15) 0.34(2) 0.275(19) 0.019(16) 0.149(14) -0.039(16)
C40A 0.120(15) 0.144(18) 0.076(12) -0.040(12) 0.057(11) -0.098(15)
C41A 0.076(10) 0.040(7) 0.064(9) -0.023(7) 0.057(9) -0.008(7)
C42A 0.067(9) 0.068(8) 0.096(11) -0.029(7) -0.009(8) 0.015(7)
O10 0.103(7) 0.082(5) 0.069(4) 0.010(4) 0.056(5) -0.001(5)
O10A 0.102(19) 0.059(10) 0.097(18) 0.004(10) 0.079(17) -0.018(10)
O13 0.37(5) 0.27(4) 0.19(3) 0.000 0.03(3) 0.000
O13A 0.38(5) 0.28(4) 0.117(17) 0.000 0.08(2) 0.000

loop_
_atom_type_symbol
_atom_type_description
_atom_type_scat_dispersion_real
_atom_type_scat_dispersion_imag
_atom_type_scat_source
C C 0.0033 0.0016 'International Tables Vol C Tables 4.2.6.8 and 6.1.1.4'
H H 0.0000 0.0000 'International Tables Vol C Tables 4.2.6.8 and 6.1.1.4'
O O 0.0106 0.0060 'International Tables Vol C Tables 4.2.6.8 and 6.1.1.4'

loop_
_geom_angle_atom_site_label_1
_geom_angle_atom_site_label_2
_geom_angle_atom_site_label_3
_geom_angle
C10 O1 H1A 109.5
C18 O2 H2A 109.5
C26 O3 H3A 109.5
C6 C1 C2 118.4(3)
C6 C1 C7 121.8(4)
C2 C1 C7 119.6(3)
C1 C2 C3 122.2(3)
C1 C2 H2B 118.9
C3 C2 H2B 118.9
C2 C3 C4 117.5(4)
C2 C3 C15 120.7(3)
C4 C3 C15 121.7(3)
C5 C4 C3 121.6(3)
C5 C4 H4A 119.2
C3 C4 H4A 119.2
C4 C5 C6 118.8(3)
C4 C5 C23 119.8(3)
C6 C5 C23 121.3(3)
C1 C6 C5 121.4(4)
C1 C6 H6A 119.3
C5 C6 H6A 119.3
C8 C7 C12 118.8(4)
C8 C7 C1 120.8(4)
C12 C7 C1 120.4(3)
C7 C8 C9 120.5(5)
C7 C8 C13 120.6(4)
C9 C8 C13 118.9(4)
C10 C9 C8 120.4(4)
C10 C9 H9A 119.8
C8 C9 H9A 119.8
C9 C10 C11 119.7(4)
C9 C10 O1 122.0(4)
C11 C10 O1 118.3(5)
C10 C11 C12 121.4(5)
C10 C11 H11A 119.3
C12 C11 H11A 119.3
C11 C12 C7 119.2(4)
C11 C12 C14 119.6(5)
C7 C12 C14 121.1(4)
C8 C13 H13A 109.5
C8 C13 H13B 109.5
H13A C13 H13B 109.5
C8 C13 H13C 109.5
H13A C13 H13C 109.5
H13B C13 H13C 109.5
C12 C14 H14A 109.5
C12 C14 H14B 109.5
H14A C14 H14B 109.5
C12 C14 H14C 109.5
H14A C14 H14C 109.5
H14B C14 H14C 109.5
C20 C15 C16 119.1(4)
C20 C15 C3 121.7(3)
C16 C15 C3 119.3(3)
C17 C16 C15 120.0(4)
C17 C16 C21 119.3(4)
C15 C16 C21 120.7(4)
C18 C17 C16 120.2(4)
C18 C17 H17A 119.9
C16 C17 H17A 119.9
C19 C18 O2 118.5(4)
C19 C18 C17 119.9(4)
O2 C18 C17 121.6(4)
C18 C19 C20 121.1(4)
C18 C19 H19A 119.4
C20 C19 H19A 119.4
C19 C20 C15 119.7(4)
C19 C20 C22 120.6(4)
C15 C20 C22 119.7(4)
C16 C21 H21A 109.5
C16 C21 H21B 109.5
H21A C21 H21B 109.5
C16 C21 H21C 109.5
H21A C21 H21C 109.5
H21B C21 H21C 109.5
C20 C22 H22A 109.5
C20 C22 H22B 109.5
H22A C22 H22B 109.5
C20 C22 H22C 109.5
H22A C22 H22C 109.5
H22B C22 H22C 109.5
C28 C23 C24 119.5(3)
C28 C23 C5 119.2(3)
C24 C23 C5 121.3(3)
C25 C24 C23 118.7(4)
C25 C24 C29 121.0(4)
C23 C24 C29 120.3(4)
C26 C25 C24 121.6(4)
C26 C25 H25A 119.2
C24 C25 H25A 119.2
C27 C26 C25 119.5(4)
C27 C26 O3 122.1(4)
C25 C26 O3 118.4(3)
C26 C27 C28 121.3(4)
C26 C27 H27A 119.3
C28 C27 H27A 119.3
C23 C28 C27 119.4(4)
C23 C28 C30 120.8(4)
C27 C28 C30 119.8(4)
C24 C29 H29A 109.5
C24 C29 H29B 109.5
H29A C29 H29B 109.5
C24 C29 H29C 109.5
H29A C29 H29C 109.5
H29B C29 H29C 109.5
C28 C30 H30A 109.5
C28 C30 H30B 109.5
H30A C30 H30B 109.5
C28 C30 H30C 109.5
H30A C30 H30C 109.5
H30B C30 H30C 109.5
C44 O11 C45 125.7(11)
C43 O12 C46 126.6(13)
O12 C43 C44 95.6(15)
O12 C43 H43A 112.6
C44 C43 H43A 112.6
O12 C43 H43B 112.6
C44 C43 H43B 112.6
H43A C43 H43B 110.1
O11 C44 C43 95.4(14)
O11 C44 H44A 112.7
C43 C44 H44A 112.7
O11 C44 H44B 112.7
C43 C44 H44B 112.7
H44A C44 H44B 110.2
O11 C45 H45A 109.5
O11 C45 H45B 109.5
H45A C45 H45B 109.5
O11 C45 H45C 109.5
H45A C45 H45C 109.5
H45B C45 H45C 109.5
O12 C46 H46A 109.5
O12 C46 H46B 109.5
H46A C46 H46B 109.5
O12 C46 H46C 109.5
H46A C46 H46C 109.5
H46B C46 H46C 109.5
C42 O4 C31 106.6(6)
C32 O5 C33 109.3(8)
C35 O6 C34 114.5(11)
C36 O7 C37 111.9(8)
C39 O8 C38 113.6(9)
C40 O9 C41 110.0(8)
O4 C31 C32 104.9(7)
O4 C31 H31A 110.8
C32 C31 H31A 110.8
O4 C31 H31B 110.8
C32 C31 H31B 110.8
H31A C31 H31B 108.8
O5 C32 C31 108.2(8)
O5 C32 H32A 110.1
C31 C32 H32A 110.1
O5 C32 H32B 110.1
C31 C32 H32B 110.1
H32A C32 H32B 108.4
O5 C33 C34 103.7(9)
O5 C33 H33A 111.0
C34 C33 H33A 111.0
O5 C33 H33B 111.0
C34 C33 H33B 111.0
H33A C33 H33B 109.0
O6 C34 C33 105.6(10)
O6 C34 H34A 110.6
C33 C34 H34A 110.6
O6 C34 H34B 110.6
C33 C34 H34B 110.6
H34A C34 H34B 108.8
O6 C35 C36 108.4(9)
O6 C35 H35A 110.0
C36 C35 H35A 110.0
O6 C35 H35B 110.0
C36 C35 H35B 110.0
H35A C35 H35B 108.4
O7 C36 C35 105.1(9)
O7 C36 H36A 110.7
C35 C36 H36A 110.7
O7 C36 H36B 110.7
C35 C36 H36B 110.7
H36A C36 H36B 108.8
O7 C37 C38 104.7(9)
O7 C37 H37A 110.8
C38 C37 H37A 110.8
O7 C37 H37B 110.8
C38 C37 H37B 110.8
H37A C37 H37B 108.9
O8 C38 C37 109.3(10)
O8 C38 H38A 109.8
C37 C38 H38A 109.8
O8 C38 H38B 109.8
C37 C38 H38B 109.8
H38A C38 H38B 108.3
O8 C39 C40 108.8(8)
O8 C39 H39A 109.9
C40 C39 H39A 109.9
O8 C39 H39B 109.9
C40 C39 H39B 109.9
H39A C39 H39B 108.3
O9 C40 C39 109.2(8)
O9 C40 H40A 109.8
C39 C40 H40A 109.8
O9 C40 H40B 109.8
C39 C40 H40B 109.8
H40A C40 H40B 108.3
O9 C41 C42 106.5(9)
O9 C41 H41A 110.4
C42 C41 H41A 110.4
O9 C41 H41B 110.4
C42 C41 H41B 110.4
H41A C41 H41B 108.6
O4 C42 C41 105.0(10)
O4 C42 H42A 110.8
C41 C42 H42A 110.8
O4 C42 H42B 110.8
C41 C42 H42B 110.8
H42A C42 H42B 108.8
C42A O4A C31A 123.5(12)
C33A O5A C32A 124.7(16)
C34A O6A C35A 123.9(15)
C36A O7A C37A 123.0(16)
C38A O8A C39A 125.9(17)
C40A O9A C41A 116.5(11)
O4A C31A C32A 106.7(11)
O4A C31A H31C 110.4
C32A C31A H31C 110.4
O4A C31A H31D 110.4
C32A C31A H31D 110.4
H31C C31A H31D 108.6
O5A C32A C31A 107.3(11)
O5A C32A H32C 110.2
C31A C32A H32C 110.2
O5A C32A H32D 110.2
C31A C32A H32D 110.2
H32C C32A H32D 108.5
O5A C33A C34A 108.3(12)
O5A C33A H33C 110.0
C34A C33A H33C 110.0
O5A C33A H33D 110.0
C34A C33A H33D 110.0
H33C C33A H33D 108.4
O6A C34A C33A 104.7(11)
O6A C34A H34C 110.8
C33A C34A H34C 110.8
O6A C34A H34D 110.8
C33A C34A H34D 110.8
H34C C34A H34D 108.9
O6A C35A C36A 103.8(12)
O6A C35A H35C 111.0
C36A C35A H35C 111.0
O6A C35A H35D 111.0
C36A C35A H35D 111.0
H35C C35A H35D 109.0
O7A C36A C35A 103.6(11)
O7A C36A H36C 111.0
C35A C36A H36C 111.0
O7A C36A H36D 111.0
C35A C36A H36D 111.0
H36C C36A H36D 109.0
O7A C37A C38A 103.3(11)
O7A C37A H37C 111.1
C38A C37A H37C 111.1
O7A C37A H37D 111.1
C38A C37A H37D 111.1
H37C C37A H37D 109.1
O8A C38A C37A 103.0(11)
O8A C38A H38C 111.2
C37A C38A H38C 111.2
O8A C38A H38D 111.2
C37A C38A H38D 111.2
H38C C38A H38D 109.1
O8A C39A C40A 101.6(11)
O8A C39A H39C 111.5
C40A C39A H39C 111.5
O8A C39A H39D 111.5
C40A C39A H39D 111.5
H39C C39A H39D 109.3
O9A C40A C39A 112.1(10)
O9A C40A H40C 109.2
C39A C40A H40C 109.2
O9A C40A H40D 109.2
C39A C40A H40D 109.2
H40C C40A H40D 107.9
O9A C41A C42A 102.4(9)
O9A C41A H41C 111.3
C42A C41A H41C 111.3
O9A C41A H41D 111.3
C42A C41A H41D 111.3
H41C C41A H41D 109.2
O4A C42A C41A 108.4(9)
O4A C42A H42C 110.0
C41A C42A H42C 110.0
O4A C42A H42D 110.0
C41A C42A H42D 110.0
H42C C42A H42D 108.4

loop_
_geom_bond_atom_site_label_1
_geom_bond_atom_site_label_2
_geom_bond_distance
O1 C10 1.374(5)
O1 H1A 0.8400
O2 C18 1.375(5)
O2 H2A 0.8400
O3 C26 1.380(4)
O3 H3A 0.8400
C1 C6 1.387(5)
C1 C2 1.391(6)
C1 C7 1.498(5)
C2 C3 1.391(5)
C2 H2B 0.9500
C3 C4 1.408(5)
C3 C15 1.487(6)
C4 C5 1.380(5)
C4 H4A 0.9500
C5 C6 1.396(5)
C5 C23 1.496(5)
C6 H6A 0.9500
C7 C8 1.379(6)
C7 C12 1.405(6)
C8 C9 1.395(6)
C8 C13 1.521(7)
C9 C10 1.363(7)
C9 H9A 0.9500
C10 C11 1.368(7)
C11 C12 1.386(6)
C11 H11A 0.9500
C12 C14 1.526(7)
C13 H13A 0.9800
C13 H13B 0.9800
C13 H13C 0.9800
C14 H14A 0.9800
C14 H14B 0.9800
C14 H14C 0.9800
C15 C20 1.392(5)
C15 C16 1.405(5)
C16 C17 1.386(6)
C16 C21 1.514(6)
C17 C18 1.377(6)
C17 H17A 0.9500
C18 C19 1.374(6)
C19 C20 1.382(6)
C19 H19A 0.9500
C20 C22 1.500(6)
C21 H21A 0.9800
C21 H21B 0.9800
C21 H21C 0.9800
C22 H22A 0.9800
C22 H22B 0.9800
C22 H22C 0.9800
C23 C28 1.387(6)
C23 C24 1.396(6)
C24 C25 1.389(5)
C24 C29 1.497(6)
C25 C26 1.363(6)
C25 H25A 0.9500
C26 C27 1.352(6)
C27 C28 1.390(5)
C27 H27A 0.9500
C28 C30 1.497(7)
C29 H29A 0.9800
C29 H29B 0.9800
C29 H29C 0.9800
C30 H30A 0.9800
C30 H30B 0.9800
C30 H30C 0.9800
O11 C44 1.416(7)
O11 C45 1.416(7)
O12 C43 1.414(8)
O12 C46 1.415(8)
C43 C44 1.522(8)
C43 H43A 0.9900
C43 H43B 0.9900
C44 H44A 0.9900
C44 H44B 0.9900
C45 H45A 0.9800
C45 H45B 0.9800
C45 H45C 0.9800
C46 H46A 0.9800
C46 H46B 0.9800
C46 H46C 0.9800
O4 C42 1.423(6)
O4 C31 1.446(7)
O5 C32 1.401(7)
O5 C33 1.431(7)
O6 C35 1.409(7)
O6 C34 1.411(8)
O7 C36 1.420(7)
O7 C37 1.441(7)
O8 C39 1.405(7)
O8 C38 1.405(7)
O9 C40 1.414(7)
O9 C41 1.417(8)
C31 C32 1.511(7)
C31 H31A 0.9900
C31 H31B 0.9900
C32 H32A 0.9900
C32 H32B 0.9900
C33 C34 1.524(7)
C33 H33A 0.9900
C33 H33B 0.9900
C34 H34A 0.9900
C34 H34B 0.9900
C35 C36 1.520(7)
C35 H35A 0.9900
C35 H35B 0.9900
C36 H36A 0.9900
C36 H36B 0.9900
C37 C38 1.518(7)
C37 H37A 0.9900
C37 H37B 0.9900
C38 H38A 0.9900
C38 H38B 0.9900
C39 C40 1.506(7)
C39 H39A 0.9900
C39 H39B 0.9900
C40 H40A 0.9900
C40 H40B 0.9900
C41 C42 1.518(7)
C41 H41A 0.9900
C41 H41B 0.9900
C42 H42A 0.9900
C42 H42B 0.9900
O4A C42A 1.400(7)
O4A C31A 1.424(7)
O5A C33A 1.413(8)
O5A C32A 1.414(8)
O6A C34A 1.403(7)
O6A C35A 1.419(8)
O7A C36A 1.414(8)
O7A C37A 1.417(8)
O8A C38A 1.404(8)
O8A C39A 1.423(8)
O9A C40A 1.414(7)
O9A C41A 1.441(7)
C31A C32A 1.512(8)
C31A H31C 0.9900
C31A H31D 0.9900
C32A H32C 0.9900
C32A H32D 0.9900
C33A C34A 1.524(8)
C33A H33C 0.9900
C33A H33D 0.9900
C34A H34C 0.9900
C34A H34D 0.9900
C35A C36A 1.524(8)
C35A H35C 0.9900
C35A H35D 0.9900
C36A H36C 0.9900
C36A H36D 0.9900
C37A C38A 1.529(8)
C37A H37C 0.9900
C37A H37D 0.9900
C38A H38C 0.9900
C38A H38D 0.9900
C39A C40A 1.503(8)
C39A H39C 0.9900
C39A H39D 0.9900
C40A H40C 0.9900
C40A H40D 0.9900
C41A C42A 1.516(7)
C41A H41C 0.9900
C41A H41D 0.9900
C42A H42C 0.9900
C42A H42D 0.9900
O10 O10A 1.01(3)

loop_
_geom_torsion_atom_site_label_1
_geom_torsion_atom_site_label_2
_geom_torsion_atom_site_label_3
_geom_torsion_atom_site_label_4
_geom_torsion
C6 C1 C2 C3 0.7(6)
C7 C1 C2 C3 -174.8(3)
C1 C2 C3 C4 0.0(6)
C1 C2 C3 C15 176.7(4)
C2 C3 C4 C5 0.2(5)
C15 C3 C4 C5 -176.4(4)
C3 C4 C5 C6 -1.1(6)
C3 C4 C5 C23 175.0(3)
C2 C1 C6 C5 -1.7(6)
C7 C1 C6 C5 173.7(4)
C4 C5 C6 C1 1.9(6)
C23 C5 C6 C1 -174.2(4)
C6 C1 C7 C8 -104.4(5)
C2 C1 C7 C8 71.0(5)
C6 C1 C7 C12 77.6(5)
C2 C1 C7 C12 -107.1(5)
C12 C7 C8 C9 -0.9(6)
C1 C7 C8 C9 -178.9(4)
C12 C7 C8 C13 -179.7(5)
C1 C7 C8 C13 2.2(7)
C7 C8 C9 C10 1.6(7)
C13 C8 C9 C10 -179.6(5)
C8 C9 C10 C11 -1.8(7)
C8 C9 C10 O1 179.4(4)
C9 C10 C11 C12 1.3(8)
O1 C10 C11 C12 -179.8(4)
C10 C11 C12 C7 -0.6(7)
C10 C11 C12 C14 176.4(5)
C8 C7 C12 C11 0.4(7)
C1 C7 C12 C11 178.5(4)
C8 C7 C12 C14 -176.6(4)
C1 C7 C12 C14 1.5(7)
C2 C3 C15 C20 99.3(4)
C4 C3 C15 C20 -84.1(5)
C2 C3 C15 C16 -79.5(5)
C4 C3 C15 C16 97.0(4)
C20 C15 C16 C17 -0.7(6)
C3 C15 C16 C17 178.2(3)
C20 C15 C16 C21 178.9(4)
C3 C15 C16 C21 -2.2(5)
C15 C16 C17 C18 -0.5(6)
C21 C16 C17 C18 180.0(4)
C16 C17 C18 C19 1.1(6)
C16 C17 C18 O2 -179.3(4)
O2 C18 C19 C20 179.8(4)
C17 C18 C19 C20 -0.6(7)
C18 C19 C20 C15 -0.5(6)
C18 C19 C20 C22 179.4(4)
C16 C15 C20 C19 1.1(6)
C3 C15 C20 C19 -177.7(4)
C16 C15 C20 C22 -178.8(4)
C3 C15 C20 C22 2.4(6)
C4 C5 C23 C28 -90.9(5)
C6 C5 C23 C28 85.2(5)
C4 C5 C23 C24 88.2(5)
C6 C5 C23 C24 -95.7(5)
C28 C23 C24 C25 1.7(6)
C5 C23 C24 C25 -177.4(4)
C28 C23 C24 C29 -177.3(4)
C5 C23 C24 C29 3.6(6)
C23 C24 C25 C26 -1.2(6)
C29 C24 C25 C26 177.8(4)
C24 C25 C26 C27 0.1(6)
C24 C25 C26 O3 179.0(4)
C25 C26 C27 C28 0.4(7)
O3 C26 C27 C28 -178.4(4)
C24 C23 C28 C27 -1.2(6)
C5 C23 C28 C27 177.9(4)
C24 C23 C28 C30 178.9(5)
C5 C23 C28 C30 -2.0(7)
C26 C27 C28 C23 0.1(7)
C26 C27 C28 C30 -180.0(5)
C46 O12 C43 C44 107(2)
C45 O11 C44 C43 -108(3)
O12 C43 C44 O11 -93(2)
C42 O4 C31 C32 -173.1(8)
C33 O5 C32 C31 -177.1(11)
O4 C31 C32 O5 67.7(12)
C32 O5 C33 C34 -155.5(12)
C35 O6 C34 C33 169.7(18)
O5 C33 C34 O6 -78(2)
C34 O6 C35 C36 -136.9(19)
C37 O7 C36 C35 177.6(12)
O6 C35 C36 O7 -47.2(19)
C36 O7 C37 C38 -170.0(11)
C39 O8 C38 C37 78.0(13)
O7 C37 C38 O8 88.0(15)
C38 O8 C39 C40 179.4(8)
C41 O9 C40 C39 -175.7(14)
O8 C39 C40 O9 75.2(12)
C40 O9 C41 C42 168.2(13)
C31 O4 C42 C41 179.1(10)
O9 C41 C42 O4 -66.1(18)
C42A O4A C31A C32A 65(2)
C33A O5A C32A C31A -175.4(18)
O4A C31A C32A O5A -127(2)
C32A O5A C33A C34A -84(3)
C35A O6A C34A C33A 144.5(18)
O5A C33A C34A O6A 121(2)
C34A O6A C35A C36A 122.6(16)
C37A O7A C36A C35A 165(3)
O6A C35A C36A O7A -94(3)
C36A O7A C37A C38A -155(3)
C39A O8A C38A C37A -164(2)
O7A C37A C38A O8A 120(3)
C38A O8A C39A C40A 120(3)
C41A O9A C40A C39A 179(2)
O8A C39A C40A O9A 143(2)
C40A O9A C41A C42A -27(3)
C31A O4A C42A C41A 176.9(13)
O9A C41A C42A O4A 159.4(18)
